data_4346690
loop_
_publ_author_name
'Stubbs, Naomi E.'
'Sch\"afer, Andr\'e'
'Robertson, Alasdair P. M.'
'Leitao, Erin M.'
'Jurca, Titel'
'Sparkes, Hazel A.'
'Woodall, Christopher H.'
'Haddow, Mairi F.'
'Manners, Ian'

_publ_section_title
;
 B-Methylated Amine-Boranes: Substituent Redistribution, Catalytic
 Dehydrogenation, and Facile Metal-Free Hydrogen Transfer Reactions.
;
_journal_issue 22
_journal_name_full 'Inorganic chemistry'
_journal_page_first 10878
_journal_page_last 10889
_journal_paper_doi 10.1021/acs.inorgchem.5b01946
_journal_volume 54
_journal_year 2015
_chemical_formula_moiety 'C2 H10 B N'
_chemical_formula_sum 'C2 H10 B N'
_chemical_formula_weight 58.92
_space_group_IT_number 61
_space_group_name_Hall '-P 2ac 2ab'
_space_group_name_H-M_alt 'P b c a'
_symmetry_cell_setting orthorhombic
_symmetry_space_group_name_Hall '-P 2ac 2ab'
_symmetry_space_group_name_H-M 'P b c a'
_atom_sites_solution_hydrogens geom
_atom_sites_solution_primary direct
_atom_sites_solution_secondary difmap
_audit_creation_method SHELXL-97
_cell_angle_alpha 90.00
_cell_angle_beta 90.00
_cell_angle_gamma 90.00
_cell_formula_units_Z 8
_cell_length_a 8.697(6)
_cell_length_b 7.939(5)
_cell_length_c 14.175(10)
_cell_measurement_reflns_used 1041
_cell_measurement_temperature 100(2)
_cell_measurement_theta_max 24.33
_cell_measurement_theta_min 2.87
_cell_volume 978.7(11)
_computing_cell_refinement 'Bruker Apex II'
_computing_data_collection 'Bruker Apex II'
_computing_data_reduction 'Bruker SAINT'
_computing_molecular_graphics 'Bruker ShelXTL'
_computing_publication_material 'Bruker ShelXTL'
_computing_structure_refinement 'SHELXL-97 (Sheldrick, 2008)'
_computing_structure_solution 'SHELXS-97 (Sheldrick, 2008)'
_diffrn_ambient_temperature 100(2)
_diffrn_measured_fraction_theta_full 1.000
_diffrn_measured_fraction_theta_max 0.990
_diffrn_measurement_device_type 'Bruker Apex II kappa CCD area detector'
_diffrn_measurement_method 'phi and omega scans'
_diffrn_radiation_monochromator graphite
_diffrn_radiation_source 'fine-focus sealed tube'
_diffrn_radiation_type MoK\a
_diffrn_radiation_wavelength 0.71073
_diffrn_reflns_av_R_equivalents 0.0887
_diffrn_reflns_av_sigmaI/netI 0.0582
_diffrn_reflns_limit_h_max 9
_diffrn_reflns_limit_h_min -11
_diffrn_reflns_limit_k_max 10
_diffrn_reflns_limit_k_min -10
_diffrn_reflns_limit_l_max 18
_diffrn_reflns_limit_l_min -18
_diffrn_reflns_number 7451
_diffrn_reflns_theta_full 25.00
_diffrn_reflns_theta_max 27.64
_diffrn_reflns_theta_min 2.87
_exptl_absorpt_coefficient_mu 0.045
_exptl_absorpt_correction_T_max 0.8879
_exptl_absorpt_correction_T_min 0.5030
_exptl_absorpt_correction_type multi-scan
_exptl_absorpt_process_details 'SADABS V2008/1'
_exptl_crystal_colour colourless
_exptl_crystal_density_diffrn 0.800
_exptl_crystal_density_method 'not measured'
_exptl_crystal_description plate
_exptl_crystal_F_000 272
_exptl_crystal_size_max 0.41
_exptl_crystal_size_mid 0.39
_exptl_crystal_size_min 0.03
_refine_diff_density_max 0.234
_refine_diff_density_min -0.171
_refine_diff_density_rms 0.041
_refine_ls_extinction_method none
_refine_ls_goodness_of_fit_ref 1.063
_refine_ls_hydrogen_treatment mixed
_refine_ls_matrix_type full
_refine_ls_number_parameters 67
_refine_ls_number_reflns 1129
_refine_ls_number_restraints 0
_refine_ls_restrained_S_all 1.063
_refine_ls_R_factor_all 0.1074
_refine_ls_R_factor_gt 0.0582
_refine_ls_shift/su_max 0.000
_refine_ls_shift/su_mean 0.000
_refine_ls_structure_factor_coef Fsqd
_refine_ls_weighting_details 'calc w=1/[\s^2^(Fo^2^)+(0.0810P)^2^+0.0064P] where P=(Fo^2^+2Fc^2^)/3'
_refine_ls_weighting_scheme calc
_refine_ls_wR_factor_gt 0.1350
_refine_ls_wR_factor_ref 0.1608
_reflns_number_gt 691
_reflns_number_total 1129
_reflns_threshold_expression >2sigma(I)
_cod_data_source_file ic5b01946_si_003.cif
_cod_data_source_block ar4_97me
_cod_original_sg_symbol_H-M Pbca
_cod_database_code 4346690

loop_
_symmetry_equiv_pos_as_xyz
'x, y, z'
'-x+1/2, -y, z+1/2'
'-x, y+1/2, -z+1/2'
'x+1/2, -y+1/2, -z'
'-x, -y, -z'
'x-1/2, y, -z-1/2'
'x, -y-1/2, z-1/2'
'-x-1/2, y-1/2, z'

loop_
_atom_site_label
_atom_site_type_symbol
_atom_site_fract_x
_atom_site_fract_y
_atom_site_fract_z
_atom_site_U_iso_or_equiv
_atom_site_adp_type
_atom_site_occupancy
_atom_site_symmetry_multiplicity
_atom_site_calc_flag
B1 B 0.1897(2) 0.0363(2) 0.24178(13) 0.0322(5) Uani 1 1 d
H1B H 0.1371(18) -0.085(2) 0.2645(11) 0.048 Uiso 1 1 d
H2B H 0.317(2) 0.044(2) 0.2684(11) 0.048 Uiso 1 1 d
C1 C 0.1138(3) 0.1641(3) 0.40505(12) 0.0460(5) Uani 1 1 d
H1 H 0.056(2) 0.257(3) 0.4390(14) 0.069 Uiso 1 1 d
H2 H 0.221(3) 0.171(3) 0.4251(13) 0.069 Uiso 1 1 d
H3 H 0.070(2) 0.057(3) 0.4258(15) 0.069 Uiso 1 1 d
C2 C 0.1708(2) 0.0735(3) 0.13144(13) 0.0463(5) Uani 1 1 d
H4 H 0.217(2) 0.186(3) 0.1131(13) 0.069 Uiso 1 1 d
H5 H 0.224(2) -0.011(3) 0.0886(14) 0.069 Uiso 1 1 d
H6 H 0.064(2) 0.067(3) 0.1104(15) 0.069 Uiso 1 1 d
N1 N 0.10243(16) 0.17915(17) 0.30143(9) 0.0296(4) Uani 1 1 d
H1N H 0.136(2) 0.282(3) 0.2830(12) 0.044 Uiso 1 1 d
H2N H 0.010(2) 0.174(2) 0.2865(11) 0.044 Uiso 1 1 d

loop_
_atom_site_aniso_label
_atom_site_aniso_U_11
_atom_site_aniso_U_22
_atom_site_aniso_U_33
_atom_site_aniso_U_23
_atom_site_aniso_U_13
_atom_site_aniso_U_12
B1 0.0243(9) 0.0275(8) 0.0447(12) -0.0010(7) 0.0025(8) 0.0005(7)
C1 0.0477(11) 0.0540(12) 0.0361(11) -0.0009(9) 0.0000(8) 0.0035(10)
C2 0.0519(12) 0.0420(10) 0.0450(12) -0.0045(8) 0.0081(9) -0.0006(9)
N1 0.0230(7) 0.0282(7) 0.0374(8) 0.0012(6) -0.0031(6) 0.0000(6)

loop_
_atom_type_symbol
_atom_type_description
_atom_type_scat_dispersion_real
_atom_type_scat_dispersion_imag
_atom_type_scat_source
C C 0.0033 0.0016 'International Tables Vol C Tables 4.2.6.8 and 6.1.1.4'
H H 0.0000 0.0000 'International Tables Vol C Tables 4.2.6.8 and 6.1.1.4'
B B 0.0013 0.0007 'International Tables Vol C Tables 4.2.6.8 and 6.1.1.4'
N N 0.0061 0.0033 'International Tables Vol C Tables 4.2.6.8 and 6.1.1.4'

loop_
_geom_angle_atom_site_label_1
_geom_angle_atom_site_label_2
_geom_angle_atom_site_label_3
_geom_angle
C2 B1 N1 109.65(14)
C2 B1 H1B 113.6(8)
N1 B1 H1B 105.4(8)
C2 B1 H2B 113.8(8)
N1 B1 H2B 103.9(8)
H1B B1 H2B 109.8(11)
N1 C1 H1 112.4(12)
N1 C1 H2 110.4(11)
H1 C1 H2 107.1(17)
N1 C1 H3 110.2(13)
H1 C1 H3 107.1(17)
H2 C1 H3 109.5(18)
B1 C2 H4 111.9(11)
B1 C2 H5 114.7(11)
H4 C2 H5 104.5(15)
B1 C2 H6 112.8(13)
H4 C2 H6 109.9(18)
H5 C2 H6 102.4(17)
C1 N1 B1 115.78(14)
C1 N1 H1N 109.8(10)
B1 N1 H1N 109.7(11)
C1 N1 H2N 108.3(11)
B1 N1 H2N 106.9(12)
H1N N1 H2N 105.9(16)

loop_
_geom_bond_atom_site_label_1
_geom_bond_atom_site_label_2
_geom_bond_distance
B1 C2 1.600(3)
B1 N1 1.605(2)
B1 H1B 1.117(17)
B1 H2B 1.168(17)
C1 N1 1.477(2)
C1 H1 1.01(2)
C1 H2 0.98(2)
C1 H3 0.97(2)
C2 H4 1.01(2)
C2 H5 1.01(2)
C2 H6 0.97(2)
N1 H1N 0.91(2)
N1 H2N 0.83(2)

loop_
_geom_torsion_atom_site_label_1
_geom_torsion_atom_site_label_2
_geom_torsion_atom_site_label_3
_geom_torsion_atom_site_label_4
_geom_torsion
C2 B1 N1 C1 -178.24(15)
